data_8105970
loop_
_publ_author_name
'Chen, Lianqing'
'Tian, Lijun'

_publ_section_title
;
 The crystal structure of
 5-amino-1-(2,6-dichloro-4-(trifluoromethyl)phenyl)-4-(trifluoromethylsulfonyl)-1H-pyrazole-3-carboxamide,
 C12H6N4Cl2F6O3S
;
_journal_issue 6
_journal_name_full 'Zeitschrift f\"ur Kristallographie - New Crystal Structures'
_journal_page_first 1177
_journal_page_last 1179
_journal_paper_doi 10.1515/ncrs-2019-0310
_journal_volume 234
_journal_year 2019
_chemical_formula_moiety 'C12 H6 Cl2 F6 N4 O3 S'
_chemical_formula_sum 'C12 H6 Cl2 F6 N4 O3 S'
_chemical_formula_weight 471.17
_chemical_name_systematic
;
5-amino-1-(2,6-dichloro-4-(trifluoromethyl)phenyl)-4-(trifluoromethylsulfonyl)-<i>H<i>-pyrazole-3-carboxamide
;
_space_group_crystal_system orthorhombic
_space_group_IT_number 33
_space_group_name_Hall 'P 2c -2n'
_space_group_name_H-M_alt 'P n a 21'
_atom_sites_solution_hydrogens geom
_audit_creation_method SHELXL-2018/3
_cell_angle_alpha 90
_cell_angle_beta 90
_cell_angle_gamma 90
_cell_formula_units_Z 8
_cell_length_a 18.7340(10)
_cell_length_b 9.4010(10)
_cell_length_c 19.2330(10)
_cell_measurement_reflns_used 2485
_cell_measurement_temperature 100.15
_cell_measurement_theta_max 22
_cell_measurement_theta_min 2
_cell_volume 3387.3(4)
_computing_cell_refinement 'SAINT v8.34A (Bruker, 2013)'
_computing_data_reduction 'SAINT v8.34A (Bruker, 2013)'
_computing_molecular_graphics 'Olex2 (Dolomanov et al., 2009)'
_computing_publication_material 'Olex2 (Dolomanov et al., 2009)'
_computing_structure_refinement 'ShelXL (Sheldrick, 2015)'
_computing_structure_solution 'ShelXT (Sheldrick, 2015)'
_diffrn_ambient_temperature 100.15
_diffrn_measured_fraction_theta_full 0.999
_diffrn_measured_fraction_theta_max 0.991
_diffrn_measurement_device_type 'Bruker D8 Venture'
_diffrn_radiation_type MoK\a
_diffrn_radiation_wavelength 0.71073
_diffrn_reflns_av_R_equivalents 0.0564
_diffrn_reflns_av_unetI/netI 0.0736
_diffrn_reflns_Laue_measured_fraction_full 0.999
_diffrn_reflns_Laue_measured_fraction_max 0.991
_diffrn_reflns_limit_h_max 24
_diffrn_reflns_limit_h_min -24
_diffrn_reflns_limit_k_max 12
_diffrn_reflns_limit_k_min -10
_diffrn_reflns_limit_l_max 25
_diffrn_reflns_limit_l_min -22
_diffrn_reflns_number 19660
_diffrn_reflns_point_group_measured_fraction_full 0.999
_diffrn_reflns_point_group_measured_fraction_max 0.990
_diffrn_reflns_theta_full 25.242
_diffrn_reflns_theta_max 27.666
_diffrn_reflns_theta_min 2.174
_exptl_absorpt_coefficient_mu 0.594
_exptl_absorpt_correction_type none
_exptl_crystal_colour colourless
_exptl_crystal_colour_primary colourless
_exptl_crystal_density_diffrn 1.848
_exptl_crystal_description block
_exptl_crystal_F_000 1872
_exptl_crystal_size_max 0.15
_exptl_crystal_size_mid 0.12
_exptl_crystal_size_min 0.1
_refine_diff_density_max 0.587
_refine_diff_density_min -0.420
_refine_diff_density_rms 0.072
_refine_ls_abs_structure_details
;
 Refined as an inversion twin.
;
_refine_ls_abs_structure_Flack 0.49(11)
_refine_ls_extinction_coef .
_refine_ls_extinction_expression Fc^*^=kFc[1+0.001xFc^2^\l^3^/sin(2\q)]^-1/4^
_refine_ls_extinction_method none
_refine_ls_goodness_of_fit_ref 1.028
_refine_ls_hydrogen_treatment constr
_refine_ls_matrix_type full
_refine_ls_number_parameters 534
_refine_ls_number_reflns 6747
_refine_ls_number_restraints 85
_refine_ls_restrained_S_all 1.092
_refine_ls_R_factor_all 0.0624
_refine_ls_R_factor_gt 0.0449
_refine_ls_shift/su_max 0.001
_refine_ls_shift/su_mean 0.000
_refine_ls_structure_factor_coef Fsqd
_refine_ls_weighting_details 'w=1/[\s^2^(Fo^2^)+(0.0401P)^2^+0.9328P] where P=(Fo^2^+2Fc^2^)/3'
_refine_ls_weighting_scheme calc
_refine_ls_wR_factor_gt 0.0987
_refine_ls_wR_factor_ref 0.1074
_reflns_Friedel_coverage 0.941
_reflns_Friedel_fraction_full 0.999
_reflns_Friedel_fraction_max 0.990
_reflns_number_gt 5379
_reflns_number_total 6747
_reflns_threshold_expression 'I > 2\s(I)'
_cod_data_source_file suppl_ncrs-2019-0310_suppl.cif
_cod_data_source_block exp_1115
_cod_database_code 8105970
_shelx_space_group_comment
;
The symmetry employed for this shelxl refinement is uniquely defined
by the following loop, which should always be used as a source of
symmetry information in preference to the above space-group names.
They are only intended as comments.
;
_shelx_estimated_absorpt_t_max 0.943
_shelx_estimated_absorpt_t_min 0.916
_olex2_refinement_description
;
1. Twinned data refinement
 Scales: 0.51(11)
 0.49(11)
2. Fixed Uiso
 At 1.2 times of:
  All C(H) groups, All N(H,H) groups
3. Uiso/Uaniso restraints and constraints
Uanis(F10) \\sim Ueq, Uanis(F11) \\sim Ueq, Uanis(F12) \\sim Ueq, Uanis(F12A)
\\sim Ueq, Uanis(F10A) \\sim Ueq, Uanis(F11A) \\sim Ueq: with sigma of 0.002
and sigma for terminal atoms of 0.004
Uanis(F6) \\sim Ueq, Uanis(F4) \\sim Ueq: with sigma of 0.002 and sigma for
terminal atoms of 0.004
4. Rigid body (RIGU) restrains
 F10, F10A, F11, F11A, F12, F12A, C23
 with sigma for 1-2 distances of 0.004 and sigma for 1-3 distances of 0.004
5. Others
 Sof(F10A)=Sof(F11A)=Sof(F12A)=1-FVAR(1)
 Sof(F10)=Sof(F11)=Sof(F12)=FVAR(1)
6.a Aromatic/amide H refined with riding coordinates:
 C9(H9), C12(H12), C21(H21), C24(H24)
6.b X=CH2 refined with riding coordinates:
 N3(H3A,H3B), N4(H4A,H4B), N7(H7A,H7B), N8(H8A,H8B)
;

loop_
_space_group_symop_operation_xyz
'x, y, z'
'-x, -y, z+1/2'
'x+1/2, -y+1/2, z'
'-x+1/2, y+1/2, z+1/2'

loop_
_atom_site_label
_atom_site_type_symbol
_atom_site_fract_x
_atom_site_fract_y
_atom_site_fract_z
_atom_site_U_iso_or_equiv
_atom_site_adp_type
_atom_site_occupancy
_atom_site_site_symmetry_order
_atom_site_calc_flag
_atom_site_refinement_flags_posn
_atom_site_refinement_flags_adp
_atom_site_refinement_flags_occupancy
_atom_site_disorder_assembly
_atom_site_disorder_group
Cl1 Cl 0.77185(7) 0.90346(17) 0.43825(8) 0.0287(3) Uani 1 1 d . . . . .
Cl2 Cl 0.61800(8) 0.59394(17) 0.61913(8) 0.0293(3) Uani 1 1 d . . . . .
Cl3 Cl 0.47759(8) 0.40557(17) 0.55889(8) 0.0288(3) Uani 1 1 d . . . . .
Cl4 Cl 0.63223(8) 0.08968(17) 0.38111(8) 0.0319(4) Uani 1 1 d . . . . .
S1 S 0.51646(7) 0.62475(15) 0.34512(7) 0.0192(3) Uani 1 1 d . . . . .
S2 S 0.73035(7) 0.13112(15) 0.65853(7) 0.0192(3) Uani 1 1 d . . . . .
F1 F 0.4945(2) 0.8637(4) 0.2803(2) 0.0373(9) Uani 1 1 d . . . . .
F2 F 0.5986(3) 0.7760(5) 0.2649(3) 0.0478(13) Uani 1 1 d . . . . .
F3 F 0.5083(2) 0.6836(5) 0.21449(19) 0.0464(11) Uani 1 1 d . . . . .
F4 F 0.8556(3) 0.8044(7) 0.7357(3) 0.0693(16) Uani 1 1 d . U . . .
F5 F 0.8949(3) 0.6210(5) 0.6908(3) 0.0675(17) Uani 1 1 d . . . . .
F6 F 0.9302(3) 0.8211(7) 0.6519(3) 0.0680(16) Uani 1 1 d . U . . .
F7 F 0.7493(2) 0.3761(4) 0.7188(2) 0.0436(10) Uani 1 1 d . . . . .
F8 F 0.6460(3) 0.2873(6) 0.7328(3) 0.0507(13) Uani 1 1 d . . . . .
F9 F 0.7348(3) 0.2006(6) 0.7881(2) 0.0575(13) Uani 1 1 d . . . . .
F10 F 0.3505(8) 0.0920(15) 0.3202(8) 0.044(3) Uani 0.406(15) 1 d . U P A 1
F10A F 0.3338(6) 0.1228(13) 0.3388(6) 0.052(3) Uani 0.594(15) 1 d . U P A 2
F11 F 0.3831(7) 0.290(2) 0.2730(8) 0.061(4) Uani 0.406(15) 1 d . U P A 1
F11A F 0.3951(5) 0.2088(12) 0.2597(4) 0.050(2) Uani 0.594(15) 1 d . U P A 2
F12 F 0.3129(6) 0.2889(15) 0.3575(7) 0.046(3) Uani 0.406(15) 1 d . U P A 1
F12A F 0.3376(6) 0.3503(11) 0.3229(6) 0.066(3) Uani 0.594(15) 1 d . U P A 2
O1 O 0.5552(2) 0.5006(4) 0.3269(2) 0.0280(10) Uani 1 1 d . . . . .
O2 O 0.4409(2) 0.6187(4) 0.3534(2) 0.0259(9) Uani 1 1 d . . . . .
O3 O 0.46079(19) 0.9778(4) 0.5207(2) 0.0218(9) Uani 1 1 d . . . . .
O4 O 0.80578(19) 0.1257(4) 0.6527(2) 0.0258(9) Uani 1 1 d . . . . .
O5 O 0.6913(2) 0.0076(5) 0.6775(2) 0.0305(11) Uani 1 1 d . . . . .
O6 O 0.78642(19) 0.4813(4) 0.4827(2) 0.0225(9) Uani 1 1 d . . . . .
N1 N 0.6395(4) 0.7557(5) 0.4884(4) 0.0189(16) Uani 1 1 d . . . . .
N2 N 0.5808(2) 0.8340(5) 0.5089(3) 0.0202(10) Uani 1 1 d . . . . .
N3 N 0.6761(2) 0.5941(5) 0.4029(2) 0.0191(10) Uani 1 1 d . . . . .
H3A H 0.719532 0.591108 0.420379 0.023 Uiso 1 1 calc R . . . .
H3B H 0.665501 0.543101 0.365973 0.023 Uiso 1 1 calc R . . . .
N4 N 0.4077(2) 0.8576(5) 0.4358(3) 0.0221(10) Uani 1 1 d . . . . .
H4A H 0.367454 0.904195 0.441811 0.026 Uiso 1 1 calc R . . . .
H4B H 0.410778 0.791699 0.403392 0.026 Uiso 1 1 calc R . . . .
N5 N 0.6096(3) 0.2523(5) 0.5100(4) 0.0163(15) Uani 1 1 d . . . . .
N6 N 0.6676(2) 0.3314(5) 0.4908(2) 0.0182(10) Uani 1 1 d . . . . .
N7 N 0.5716(2) 0.0957(5) 0.5987(2) 0.0192(10) Uani 1 1 d . . . . .
H7A H 0.529028 0.088369 0.579778 0.023 Uiso 1 1 calc R . . . .
H7B H 0.581569 0.048923 0.637131 0.023 Uiso 1 1 calc R . . . .
N8 N 0.8405(2) 0.3569(5) 0.5657(3) 0.0243(11) Uani 1 1 d . . . . .
H8A H 0.880559 0.404517 0.560011 0.029 Uiso 1 1 calc R . . . .
H8B H 0.837953 0.289101 0.597099 0.029 Uiso 1 1 calc R . . . .
C1 C 0.7624(3) 0.8194(6) 0.5164(3) 0.0199(12) Uani 1 1 d . . . . .
C2 C 0.6985(4) 0.7525(6) 0.5345(5) 0.0175(19) Uani 1 1 d . . . . .
C3 C 0.5315(3) 0.8069(6) 0.4633(3) 0.0164(11) Uani 1 1 d . . . . .
C4 C 0.5560(3) 0.7070(7) 0.4126(3) 0.0162(11) Uani 1 1 d . . . . .
C5 C 0.5312(5) 0.7447(7) 0.2705(5) 0.031(2) Uani 1 1 d . . . . .
C6 C 0.6271(3) 0.6750(6) 0.4320(3) 0.0154(11) Uani 1 1 d . . . . .
C7 C 0.4631(3) 0.8863(6) 0.4749(3) 0.0177(11) Uani 1 1 d . . . . .
C8 C 0.6945(3) 0.6836(6) 0.5977(3) 0.0189(12) Uani 1 1 d . . . . .
C9 C 0.7504(3) 0.6837(6) 0.6440(3) 0.0227(12) Uani 1 1 d . . . . .
H9 H 0.746315 0.637894 0.687848 0.027 Uiso 1 1 calc R . . . .
C10 C 0.8122(4) 0.7518(6) 0.6252(5) 0.0232(19) Uani 1 1 d . . . . .
C11 C 0.8737(5) 0.7501(7) 0.6748(5) 0.033(2) Uani 1 1 d . . . . .
C12 C 0.8200(3) 0.8194(6) 0.5614(3) 0.0210(12) Uani 1 1 d . . . . .
H12 H 0.863664 0.864315 0.549038 0.025 Uiso 1 1 calc R . . . .
C13 C 0.4862(3) 0.3155(6) 0.4818(3) 0.0184(12) Uani 1 1 d . . . . .
C14 C 0.5495(4) 0.2477(5) 0.4657(5) 0.0171(19) Uani 1 1 d . . . . .
C15 C 0.7168(3) 0.3062(6) 0.5373(3) 0.0156(11) Uani 1 1 d . . . . .
C16 C 0.6917(3) 0.2080(7) 0.5881(3) 0.0161(11) Uani 1 1 d . . . . .
C17 C 0.7145(5) 0.2557(7) 0.7275(5) 0.031(2) Uani 1 1 d . . . . .
C18 C 0.6212(3) 0.1776(6) 0.5691(3) 0.0147(11) Uani 1 1 d . . . . .
C19 C 0.7848(3) 0.3870(6) 0.5273(3) 0.0177(11) Uani 1 1 d . . . . .
C20 C 0.5551(3) 0.1765(6) 0.4025(3) 0.0216(13) Uani 1 1 d . . . . .
C21 C 0.4983(3) 0.1723(6) 0.3573(3) 0.0250(13) Uani 1 1 d . . . . .
H21 H 0.502398 0.124655 0.313970 0.030 Uiso 1 1 calc R . . . .
C22 C 0.4343(4) 0.2392(7) 0.3760(5) 0.026(2) Uani 1 1 d . . . . .
C23 C 0.3729(5) 0.2293(10) 0.3264(6) 0.041(2) Uani 1 1 d . U . . .
C24 C 0.4289(3) 0.3098(6) 0.4371(3) 0.0245(13) Uani 1 1 d . . . . .
H24 H 0.385364 0.355470 0.449231 0.029 Uiso 1 1 calc R . . . .

loop_
_atom_site_aniso_label
_atom_site_aniso_U_11
_atom_site_aniso_U_22
_atom_site_aniso_U_33
_atom_site_aniso_U_23
_atom_site_aniso_U_13
_atom_site_aniso_U_12
Cl1 0.0195(7) 0.0378(9) 0.0289(8) 0.0121(7) -0.0029(6) -0.0020(6)
Cl2 0.0220(7) 0.0372(9) 0.0287(8) 0.0003(7) 0.0026(6) -0.0087(6)
Cl3 0.0195(7) 0.0368(9) 0.0302(8) -0.0105(7) -0.0027(6) 0.0034(6)
Cl4 0.0285(8) 0.0367(9) 0.0305(8) -0.0027(7) 0.0038(7) 0.0091(7)
S1 0.0175(7) 0.0222(7) 0.0179(6) -0.0033(6) -0.0036(5) 0.0019(6)
S2 0.0152(6) 0.0225(7) 0.0199(6) 0.0039(6) -0.0036(6) -0.0009(5)
F1 0.048(2) 0.031(2) 0.033(2) 0.0082(17) 0.0003(18) 0.0092(18)
F2 0.034(3) 0.071(3) 0.038(3) 0.014(2) 0.012(2) -0.001(2)
F3 0.063(3) 0.058(3) 0.018(2) -0.003(2) -0.0100(18) 0.015(2)
F4 0.071(3) 0.088(3) 0.049(3) -0.020(3) -0.036(2) 0.002(3)
F5 0.060(3) 0.050(3) 0.093(4) 0.012(3) -0.051(3) 0.005(2)
F6 0.040(2) 0.093(4) 0.071(3) 0.031(3) -0.030(2) -0.030(2)
F7 0.054(3) 0.031(2) 0.046(3) -0.0097(19) -0.007(2) -0.0022(19)
F8 0.034(3) 0.080(3) 0.038(3) -0.017(3) 0.009(2) 0.009(3)
F9 0.085(4) 0.070(3) 0.017(2) 0.003(2) -0.016(2) 0.007(3)
F10 0.039(5) 0.045(4) 0.046(5) -0.014(4) -0.019(4) 0.001(4)
F10A 0.041(4) 0.066(5) 0.050(4) 0.008(4) -0.016(3) -0.025(4)
F11 0.057(5) 0.074(6) 0.053(5) 0.020(4) -0.018(4) -0.009(4)
F11A 0.049(4) 0.067(5) 0.032(3) -0.003(3) -0.019(3) -0.008(4)
F12 0.025(4) 0.063(5) 0.051(5) -0.015(4) -0.024(3) 0.006(4)
F12A 0.059(5) 0.065(4) 0.073(5) -0.004(4) -0.047(4) 0.020(3)
O1 0.026(2) 0.025(2) 0.034(2) -0.0090(19) -0.0084(18) 0.0081(18)
O2 0.018(2) 0.030(2) 0.030(2) -0.0076(19) -0.0023(17) -0.0001(17)
O3 0.0137(19) 0.023(2) 0.029(2) -0.0093(18) 0.0008(16) 0.0014(16)
O4 0.0137(18) 0.031(2) 0.033(2) 0.010(2) -0.0061(17) 0.0009(17)
O5 0.025(2) 0.032(3) 0.034(3) 0.0135(19) -0.0035(18) -0.0058(19)
O6 0.0108(19) 0.026(2) 0.030(2) 0.0080(18) -0.0019(16) -0.0026(16)
N1 0.012(3) 0.024(4) 0.021(4) -0.0041(18) -0.007(3) 0.0032(18)
N2 0.011(2) 0.024(2) 0.026(3) -0.003(2) 0.000(2) 0.0017(19)
N3 0.015(2) 0.025(3) 0.017(2) 0.000(2) 0.0003(18) 0.002(2)
N4 0.009(2) 0.028(3) 0.030(3) -0.009(2) -0.004(2) 0.0045(19)
N5 0.008(3) 0.026(4) 0.016(4) 0.0046(18) 0.004(3) -0.0020(16)
N6 0.012(2) 0.025(3) 0.018(2) 0.0037(19) 0.0016(18) -0.0042(19)
N7 0.012(2) 0.029(3) 0.016(2) 0.006(2) -0.0036(18) -0.0049(19)
N8 0.014(2) 0.029(3) 0.029(3) 0.011(2) -0.003(2) -0.005(2)
C1 0.022(3) 0.015(3) 0.023(3) 0.000(2) -0.005(2) 0.002(2)
C2 0.010(4) 0.027(5) 0.016(5) -0.005(2) -0.003(3) 0.003(2)
C3 0.013(3) 0.020(3) 0.017(3) 0.001(2) 0.000(2) 0.002(2)
C4 0.010(3) 0.021(3) 0.018(3) 0.001(3) 0.000(2) 0.000(3)
C5 0.031(5) 0.046(6) 0.016(4) 0.000(3) -0.004(4) 0.007(3)
C6 0.015(3) 0.016(3) 0.015(3) 0.004(2) 0.002(2) -0.002(2)
C7 0.012(3) 0.018(3) 0.023(3) -0.002(2) 0.004(2) 0.000(2)
C8 0.014(3) 0.020(3) 0.023(3) -0.008(2) -0.001(2) -0.002(2)
C9 0.021(3) 0.028(3) 0.020(3) -0.002(2) -0.003(2) 0.001(2)
C10 0.018(4) 0.026(4) 0.026(5) 0.000(2) -0.008(4) -0.001(2)
C11 0.036(5) 0.041(5) 0.023(4) 0.012(3) -0.017(3) -0.011(3)
C12 0.010(3) 0.027(3) 0.027(3) -0.004(3) -0.003(2) -0.002(2)
C13 0.014(3) 0.021(3) 0.020(3) 0.001(2) 0.001(2) -0.004(2)
C14 0.014(4) 0.016(4) 0.021(5) 0.002(2) -0.004(4) -0.0049(19)
C15 0.008(2) 0.019(3) 0.020(3) 0.000(2) 0.002(2) 0.003(2)
C16 0.014(3) 0.019(3) 0.015(3) 0.000(3) -0.002(2) 0.000(3)
C17 0.031(5) 0.040(6) 0.021(5) 0.003(3) 0.000(4) 0.002(3)
C18 0.011(3) 0.017(3) 0.016(3) 0.000(2) -0.002(2) 0.001(2)
C19 0.009(2) 0.021(3) 0.023(3) -0.003(2) -0.002(2) 0.001(2)
C20 0.024(3) 0.021(3) 0.019(3) 0.002(2) 0.001(2) -0.003(2)
C21 0.033(3) 0.020(3) 0.022(3) 0.003(2) -0.009(3) -0.006(2)
C22 0.025(5) 0.025(4) 0.028(5) 0.005(3) -0.012(4) -0.005(2)
C23 0.031(5) 0.045(4) 0.047(5) 0.009(3) -0.012(4) -0.009(3)
C24 0.019(3) 0.022(3) 0.032(3) 0.001(3) -0.003(3) -0.002(2)

loop_
_atom_type_symbol
_atom_type_description
_atom_type_scat_dispersion_real
_atom_type_scat_dispersion_imag
_atom_type_scat_source
C C 0.0033 0.0016 'International Tables Vol C Tables 4.2.6.8 and 6.1.1.4'
H H 0.0000 0.0000 'International Tables Vol C Tables 4.2.6.8 and 6.1.1.4'
Cl Cl 0.1484 0.1585 'International Tables Vol C Tables 4.2.6.8 and 6.1.1.4'
F F 0.0171 0.0103 'International Tables Vol C Tables 4.2.6.8 and 6.1.1.4'
N N 0.0061 0.0033 'International Tables Vol C Tables 4.2.6.8 and 6.1.1.4'
O O 0.0106 0.0060 'International Tables Vol C Tables 4.2.6.8 and 6.1.1.4'
S S 0.1246 0.1234 'International Tables Vol C Tables 4.2.6.8 and 6.1.1.4'

loop_
_geom_angle_atom_site_label_1
_geom_angle_atom_site_label_2
_geom_angle_atom_site_label_3
_geom_angle
_geom_angle_site_symmetry_1
_geom_angle_site_symmetry_3
O1 S1 O2 120.2(3) . .
O1 S1 C4 110.0(3) . .
O1 S1 C5 103.6(3) . .
O2 S1 C4 111.6(3) . .
O2 S1 C5 105.1(3) . .
C4 S1 C5 104.7(3) . .
O4 S2 O5 120.3(2) . .
O4 S2 C16 112.1(3) . .
O4 S2 C17 104.3(4) . .
O5 S2 C16 109.5(3) . .
O5 S2 C17 105.0(3) . .
C16 S2 C17 104.0(4) . .
N2 N1 C2 117.0(6) . .
C6 N1 N2 113.3(6) . .
C6 N1 C2 128.8(6) . .
C3 N2 N1 105.6(5) . .
N6 N5 C14 119.2(6) . .
C18 N5 N6 112.4(6) . .
C18 N5 C14 128.2(6) . .
C15 N6 N5 106.1(5) . .
C2 C1 Cl1 121.1(5) . .
C12 C1 Cl1 118.0(5) . .
C12 C1 C2 120.9(6) . .
C1 C2 N1 120.2(7) . .
C8 C2 N1 121.2(7) . .
C8 C2 C1 118.5(7) . .
N2 C3 C4 111.1(5) . .
N2 C3 C7 114.2(5) . .
C4 C3 C7 134.7(5) . .
C3 C4 S1 133.4(4) . .
C6 C4 S1 121.3(5) . .
C6 C4 C3 105.2(5) . .
F1 C5 S1 109.1(6) . .
F2 C5 S1 110.4(6) . .
F2 C5 F1 108.9(6) . .
F3 C5 S1 109.1(5) . .
F3 C5 F1 108.6(7) . .
F3 C5 F2 110.7(8) . .
N1 C6 C4 104.8(5) . .
N3 C6 N1 123.3(5) . .
N3 C6 C4 131.8(5) . .
O3 C7 N4 121.8(5) . .
O3 C7 C3 118.9(5) . .
N4 C7 C3 119.3(5) . .
C2 C8 Cl2 119.3(5) . .
C9 C8 Cl2 118.8(5) . .
C9 C8 C2 122.0(6) . .
C10 C9 C8 118.2(6) . .
C9 C10 C11 118.5(8) . .
C9 C10 C12 122.4(7) . .
C12 C10 C11 119.1(7) . .
F4 C11 F6 107.7(7) . .
F4 C11 C10 111.3(8) . .
F5 C11 F4 103.1(7) . .
F5 C11 F6 107.5(7) . .
F5 C11 C10 113.1(6) . .
F6 C11 C10 113.4(7) . .
C1 C12 C10 118.0(6) . .
C14 C13 Cl3 120.1(5) . .
C24 C13 Cl3 119.0(4) . .
C24 C13 C14 120.9(6) . .
C13 C14 N5 122.4(7) . .
C13 C14 C20 118.8(7) . .
C20 C14 N5 118.8(7) . .
N6 C15 C16 110.8(5) . .
N6 C15 C19 114.9(5) . .
C16 C15 C19 134.3(5) . .
C15 C16 S2 133.1(4) . .
C18 C16 S2 121.6(5) . .
C18 C16 C15 105.3(5) . .
F7 C17 S2 112.6(7) . .
F7 C17 F8 107.3(6) . .
F7 C17 F9 107.7(7) . .
F8 C17 S2 111.3(6) . .
F8 C17 F9 107.4(8) . .
F9 C17 S2 110.2(5) . .
N5 C18 C16 105.4(5) . .
N7 C18 N5 123.1(5) . .
N7 C18 C16 131.5(5) . .
O6 C19 N8 121.8(5) . .
O6 C19 C15 118.3(5) . .
N8 C19 C15 119.8(5) . .
C14 C20 Cl4 120.2(5) . .
C21 C20 Cl4 119.3(5) . .
C21 C20 C14 120.5(6) . .
C20 C21 C22 119.2(6) . .
C21 C22 C23 117.8(8) . .
C24 C22 C21 120.5(7) . .
C24 C22 C23 121.7(8) . .
F10 C23 F12 99.9(10) . .
F10 C23 C22 110.6(9) . .
F10A C23 F11A 104.1(9) . .
F10A C23 F12A 113.7(10) . .
F10A C23 C22 112.0(9) . .
F11 C23 F10 115.5(13) . .
F11 C23 F12 107.8(12) . .
F11 C23 C22 113.2(10) . .
F11A C23 C22 112.0(8) . .
F12 C23 C22 108.8(9) . .
F12A C23 F11A 103.1(10) . .
F12A C23 C22 111.4(8) . .
C22 C24 C13 120.1(6) . .

loop_
_geom_bond_atom_site_label_1
_geom_bond_atom_site_label_2
_geom_bond_distance
_geom_bond_site_symmetry_2
Cl1 C1 1.707(6) .
Cl2 C8 1.713(6) .
Cl3 C13 1.715(6) .
Cl4 C20 1.710(6) .
S1 O1 1.419(4) .
S1 O2 1.425(4) .
S1 C4 1.683(6) .
S1 C5 1.845(9) .
S2 O4 1.418(4) .
S2 O5 1.421(4) .
S2 C16 1.697(6) .
S2 C17 1.795(9) .
F1 C5 1.328(8) .
F2 C5 1.301(10) .
F3 C5 1.295(10) .
F4 C11 1.321(10) .
F5 C11 1.314(8) .
F6 C11 1.326(9) .
F7 C17 1.317(8) .
F8 C17 1.321(10) .
F9 C17 1.330(11) .
F10 C23 1.362(17) .
F10A C23 1.263(13) .
F11 C23 1.193(16) .
F11A C23 1.362(13) .
F12 C23 1.391(15) .
F12A C23 1.317(12) .
O3 C7 1.232(7) .
O6 C19 1.234(7) .
N1 N2 1.380(7) .
N1 C2 1.417(10) .
N1 C6 1.343(8) .
N2 C3 1.299(7) .
N3 C6 1.317(7) .
N4 C7 1.309(7) .
N5 N6 1.367(7) .
N5 C14 1.412(10) .
N5 C18 1.354(8) .
N6 C15 1.306(7) .
N7 C18 1.334(7) .
N8 C19 1.309(7) .
C1 C2 1.396(10) .
C1 C12 1.384(8) .
C2 C8 1.379(10) .
C3 C4 1.429(8) .
C3 C7 1.500(7) .
C4 C6 1.416(7) .
C8 C9 1.375(8) .
C9 C10 1.371(10) .
C10 C11 1.496(11) .
C10 C12 1.391(11) .
C13 C14 1.382(10) .
C13 C24 1.376(8) .
C14 C20 1.392(10) .
C15 C16 1.424(8) .
C15 C19 1.496(7) .
C16 C18 1.400(7) .
C20 C21 1.374(8) .
C21 C22 1.401(10) .
C22 C23 1.498(12) .
C22 C24 1.354(11) .

loop_
_geom_torsion_atom_site_label_1
_geom_torsion_atom_site_label_2
_geom_torsion_atom_site_label_3
_geom_torsion_atom_site_label_4
_geom_torsion
_geom_torsion_site_symmetry_1
_geom_torsion_site_symmetry_2
_geom_torsion_site_symmetry_3
_geom_torsion_site_symmetry_4
Cl1 C1 C2 N1 -1.2(8) . . . .
Cl1 C1 C2 C8 178.6(4) . . . .
Cl1 C1 C12 C10 179.6(5) . . . .
Cl2 C8 C9 C10 177.8(5) . . . .
Cl3 C13 C14 N5 -1.9(8) . . . .
Cl3 C13 C14 C20 -179.5(4) . . . .
Cl3 C13 C24 C22 -179.9(5) . . . .
Cl4 C20 C21 C22 177.8(5) . . . .
S1 C4 C6 N1 -177.9(5) . . . .
S1 C4 C6 N3 6.2(9) . . . .
S2 C16 C18 N5 -177.7(4) . . . .
S2 C16 C18 N7 2.6(9) . . . .
O1 S1 C4 C3 -159.1(6) . . . .
O1 S1 C4 C6 16.4(6) . . . .
O1 S1 C5 F1 177.3(5) . . . .
O1 S1 C5 F2 -63.1(6) . . . .
O1 S1 C5 F3 58.8(6) . . . .
O2 S1 C4 C3 -23.0(7) . . . .
O2 S1 C4 C6 152.6(5) . . . .
O2 S1 C5 F1 50.3(6) . . . .
O2 S1 C5 F2 170.0(5) . . . .
O2 S1 C5 F3 -68.2(6) . . . .
O4 S2 C16 C15 -24.2(7) . . . .
O4 S2 C16 C18 154.9(5) . . . .
O4 S2 C17 F7 50.6(7) . . . .
O4 S2 C17 F8 171.2(5) . . . .
O4 S2 C17 F9 -69.7(6) . . . .
O5 S2 C16 C15 -160.4(6) . . . .
O5 S2 C16 C18 18.7(6) . . . .
O5 S2 C17 F7 178.0(6) . . . .
O5 S2 C17 F8 -61.4(6) . . . .
O5 S2 C17 F9 57.7(7) . . . .
N1 N2 C3 C4 1.6(7) . . . .
N1 N2 C3 C7 -178.1(5) . . . .
N1 C2 C8 Cl2 2.8(8) . . . .
N1 C2 C8 C9 -177.7(6) . . . .
N2 N1 C2 C1 -111.7(7) . . . .
N2 N1 C2 C8 68.4(7) . . . .
N2 N1 C6 N3 178.7(5) . . . .
N2 N1 C6 C4 2.3(7) . . . .
N2 C3 C4 S1 175.8(5) . . . .
N2 C3 C4 C6 -0.3(7) . . . .
N2 C3 C7 O3 6.7(8) . . . .
N2 C3 C7 N4 -173.9(5) . . . .
N5 N6 C15 C16 0.5(7) . . . .
N5 N6 C15 C19 -178.1(5) . . . .
N5 C14 C20 Cl4 3.0(8) . . . .
N5 C14 C20 C21 -178.5(5) . . . .
N6 N5 C14 C13 -108.2(8) . . . .
N6 N5 C14 C20 69.4(7) . . . .
N6 N5 C18 N7 178.3(5) . . . .
N6 N5 C18 C16 -1.5(7) . . . .
N6 C15 C16 S2 177.8(5) . . . .
N6 C15 C16 C18 -1.4(7) . . . .
N6 C15 C19 O6 8.7(8) . . . .
N6 C15 C19 N8 -171.6(5) . . . .
C1 C2 C8 Cl2 -177.0(5) . . . .
C1 C2 C8 C9 2.5(9) . . . .
C2 N1 N2 C3 -172.4(5) . . . .
C2 N1 C6 N3 -12.9(10) . . . .
C2 N1 C6 C4 170.8(7) . . . .
C2 C1 C12 C10 -0.5(9) . . . .
C2 C8 C9 C10 -1.7(9) . . . .
C3 C4 C6 N1 -1.2(6) . . . .
C3 C4 C6 N3 -177.1(6) . . . .
C4 S1 C5 F1 -67.4(6) . . . .
C4 S1 C5 F2 52.2(6) . . . .
C4 S1 C5 F3 174.1(5) . . . .
C4 C3 C7 O3 -172.9(6) . . . .
C4 C3 C7 N4 6.5(10) . . . .
C5 S1 C4 C3 90.2(7) . . . .
C5 S1 C4 C6 -94.3(6) . . . .
C6 N1 N2 C3 -2.5(7) . . . .
C6 N1 C2 C1 80.2(8) . . . .
C6 N1 C2 C8 -99.7(9) . . . .
C7 C3 C4 S1 -4.6(11) . . . .
C7 C3 C4 C6 179.3(6) . . . .
C8 C9 C10 C11 -178.9(6) . . . .
C8 C9 C10 C12 -0.2(10) . . . .
C9 C10 C11 F4 -57.2(8) . . . .
C9 C10 C11 F5 58.3(10) . . . .
C9 C10 C11 F6 -178.9(7) . . . .
C9 C10 C12 C1 1.3(9) . . . .
C11 C10 C12 C1 179.9(6) . . . .
C12 C1 C2 N1 178.8(5) . . . .
C12 C1 C2 C8 -1.4(9) . . . .
C12 C10 C11 F4 124.1(8) . . . .
C12 C10 C11 F5 -120.4(7) . . . .
C12 C10 C11 F6 2.4(10) . . . .
C13 C14 C20 Cl4 -179.3(5) . . . .
C13 C14 C20 C21 -0.8(9) . . . .
C14 N5 N6 C15 -174.3(5) . . . .
C14 N5 C18 N7 -7.4(10) . . . .
C14 N5 C18 C16 172.9(6) . . . .
C14 C13 C24 C22 -1.2(9) . . . .
C14 C20 C21 C22 -0.7(9) . . . .
C15 C16 C18 N5 1.6(6) . . . .
C15 C16 C18 N7 -178.1(6) . . . .
C16 S2 C17 F7 -67.1(7) . . . .
C16 S2 C17 F8 53.5(6) . . . .
C16 S2 C17 F9 172.6(6) . . . .
C16 C15 C19 O6 -169.4(6) . . . .
C16 C15 C19 N8 10.3(10) . . . .
C17 S2 C16 C15 87.9(7) . . . .
C17 S2 C16 C18 -93.0(6) . . . .
C18 N5 N6 C15 0.6(7) . . . .
C18 N5 C14 C13 77.8(8) . . . .
C18 N5 C14 C20 -104.6(9) . . . .
C19 C15 C16 S2 -4.0(11) . . . .
C19 C15 C16 C18 176.8(6) . . . .
C20 C21 C22 C23 -178.4(6) . . . .
C20 C21 C22 C24 1.4(10) . . . .
C21 C22 C23 F10 65.1(12) . . . .
C21 C22 C23 F10A 91.0(12) . . . .
C21 C22 C23 F11 -66.4(15) . . . .
C21 C22 C23 F11A -25.5(11) . . . .
C21 C22 C23 F12 173.8(9) . . . .
C21 C22 C23 F12A -140.4(10) . . . .
C21 C22 C24 C13 -0.4(10) . . . .
C23 C22 C24 C13 179.3(7) . . . .
C24 C13 C14 N5 179.4(6) . . . .
C24 C13 C14 C20 1.8(9) . . . .
C24 C22 C23 F10 -114.7(11) . . . .
C24 C22 C23 F10A -88.8(11) . . . .
C24 C22 C23 F11 113.9(14) . . . .
C24 C22 C23 F11A 154.7(9) . . . .
C24 C22 C23 F12 -6.0(13) . . . .
C24 C22 C23 F12A 39.9(13) . . . .
